data_7160871
loop_
_publ_author_name
'White, Lisa J.'
'Streather, Bree'
'Sutton, J. Mark'
'Rankin, Jennifer'
'Baker, Jennifer'
'Bennett, Charlotte'
'Wilson, Hollie B.'
'Hind, Charlotte K.'
'Hiscock, Jennifer R.'

_publ_section_title
;
 Dicarboxylate and dicarboxylic acid appended supramolecular
 self-associating amphiphiles as antimicrobial agents against high
 priority bacterial pathogens.
;
_journal_name_full 'Organic &amp; biomolecular chemistry'
_journal_paper_doi 10.1039/d5ob01615k
_journal_year 2025
_chemical_formula_moiety 'C13 H16 N2 O6'
_chemical_formula_sum 'C13 H16 N2 O6'
_chemical_formula_weight 296.28
_space_group_crystal_system monoclinic
_space_group_IT_number 14
_space_group_name_Hall '-P 2ybc'
_space_group_name_H-M_alt 'P 1 21/c 1'
_atom_sites_solution_hydrogens geom
_atom_sites_solution_primary dual
_audit_creation_date 2024-10-03
_audit_creation_method
;
Olex2 1.3
(compiled 2020.11.12 svn.r5f609507 for OlexSys, GUI svn.r6408)
;
_audit_update_record
;
2024-10-03 deposited with the CCDC.	2025-11-17 downloaded from the CCDC.
;
_cell_angle_alpha 90
_cell_angle_beta 90.642(10)
_cell_angle_gamma 90
_cell_formula_units_Z 4
_cell_length_a 27.123(3)
_cell_length_b 6.2205(5)
_cell_length_c 7.7852(7)
_cell_measurement_reflns_used 1603
_cell_measurement_temperature 150.0(5)
_cell_measurement_theta_max 71.5080
_cell_measurement_theta_min 6.5010
_cell_volume 1313.4(2)
_computing_cell_refinement 'CrysAlisPro 1.171.42.92a (Rigaku OD, 2023)'
_computing_data_collection 'CrysAlisPro 1.171.42.92a (Rigaku OD, 2023)'
_computing_data_reduction 'CrysAlisPro 1.171.42.92a (Rigaku OD, 2023)'
_computing_molecular_graphics 'Olex2 1.3 (Dolomanov et al., 2009)'
_computing_publication_material 'Olex2 1.3 (Dolomanov et al., 2009)'
_computing_structure_refinement 'SHELXL 2013/4 (Sheldrick, 2015)'
_computing_structure_solution 'SHELXT 2014/5 (Sheldrick, 2014)'
_diffrn_ambient_environment N~2~
_diffrn_ambient_temperature 150.0(5)
_diffrn_detector 'CCD plate'
_diffrn_detector_area_resol_mean 5.2887
_diffrn_detector_type AtlasS2
_diffrn_measured_fraction_theta_full 0.999
_diffrn_measured_fraction_theta_max 0.984
_diffrn_measurement_details
;
List of Runs (angles in degrees, time in seconds):

  # Type    Start    End  Width  t~exp~   \w     \q     \k     \f   Frames
#--------------------------------------------------------------------------
  1  \w   -111.00 -20.00   1.00   12.50    --  -41.91 -57.00-150.00   91
  2  \w    -68.00  30.00   1.00   12.50    --  -41.91  57.00   0.00   98
  3  \w    -62.00  31.00   1.00   12.50    --  -41.91  57.00 120.00   93
  4  \w     47.00  73.00   1.00   12.50    --   41.91 -77.00  90.00   26
  5  \w     97.00 147.00   1.00   22.50    --  103.72 125.00 -60.00   50
  6  \w    103.00 159.00   1.00   22.50    --  103.72  77.00  60.00   56
  7  \w     39.00 122.00   1.00   22.50    --  103.72 -45.00   0.00   83
  8  \w    136.00 177.00   1.00   22.50    --  103.72  45.00   0.00   41
  9  \w     44.00 105.00   1.00   22.50    --  103.72 -94.00   0.00   61
 10  \w     81.00 106.00   1.00   22.50    --  103.72 -94.00  60.00   25
 11  \w     32.00 126.00   1.00   22.50    --  103.72 -61.00-150.00   94
 12  \w     86.00 164.00   1.00   22.50    --  103.72  45.00  30.00   78
 13  \w    113.00 173.00   1.00   22.50    --  103.72 125.00 -90.00   60
 14  \w     50.00 108.00   1.00   22.50    --  103.72-125.00-120.00   58
 15  \w    108.00 158.00   1.00   22.50    --  103.72  45.00 -60.00   50
 16  \w     82.00 121.00   1.00   22.50    --  103.72  45.00   0.00   39
 17  \w    148.00 173.00   1.00   22.50    --  103.72 125.00-150.00   25
 18  \w     78.00 108.00   1.00   22.50    --  103.72-103.00 -89.58   30
;
_diffrn_measurement_device 'four-circle diffractometer'
_diffrn_measurement_device_type 'SuperNova, Dual, Cu at home/near, AtlasS2'
_diffrn_measurement_method '\w scans'
_diffrn_orient_matrix_type 'CrysAlisPro convention (1999,Acta A55,543-557)'
_diffrn_orient_matrix_UB_11 0.0529600000
_diffrn_orient_matrix_UB_12 -0.0174444000
_diffrn_orient_matrix_UB_13 -0.0682082000
_diffrn_orient_matrix_UB_21 -0.0087151000
_diffrn_orient_matrix_UB_22 0.2008040000
_diffrn_orient_matrix_UB_23 -0.1122296000
_diffrn_orient_matrix_UB_31 0.0185675000
_diffrn_orient_matrix_UB_32 0.1438163000
_diffrn_orient_matrix_UB_33 0.1480991000
_diffrn_radiation_monochromator mirror
_diffrn_radiation_probe x-ray
_diffrn_radiation_type 'Cu K\a'
_diffrn_radiation_wavelength 1.54184
_diffrn_reflns_av_R_equivalents 0.0941
_diffrn_reflns_av_unetI/netI 0.0913
_diffrn_reflns_Laue_measured_fraction_full 0.999
_diffrn_reflns_Laue_measured_fraction_max 0.984
_diffrn_reflns_limit_h_max 32
_diffrn_reflns_limit_h_min -33
_diffrn_reflns_limit_k_max 7
_diffrn_reflns_limit_k_min -7
_diffrn_reflns_limit_l_max 9
_diffrn_reflns_limit_l_min -6
_diffrn_reflns_number 8232
_diffrn_reflns_point_group_measured_fraction_full 0.999
_diffrn_reflns_point_group_measured_fraction_max 0.984
_diffrn_reflns_theta_full 67.684
_diffrn_reflns_theta_max 71.953
_diffrn_reflns_theta_min 4.892
_diffrn_source 'micro-focus sealed X-ray tube'
_diffrn_source_type 'SuperNova (Cu) X-ray Source'
_exptl_absorpt_coefficient_mu 1.020
_exptl_absorpt_correction_T_max 1.000
_exptl_absorpt_correction_T_min 0.700
_exptl_absorpt_correction_type gaussian
_exptl_absorpt_process_details
;
CrysAlisPro 1.171.42.92a (Rigaku Oxford Diffraction, 2023)
Numerical absorption correction based on gaussian integration over
a multifaceted crystal model
Empirical absorption correction using spherical harmonics,
implemented in SCALE3 ABSPACK scaling algorithm.
;
_exptl_crystal_colour 'clear light colourless'
_exptl_crystal_colour_lustre clear
_exptl_crystal_colour_modifier light
_exptl_crystal_colour_primary colourless
_exptl_crystal_density_diffrn 1.498
_exptl_crystal_description plate
_exptl_crystal_F_000 624
_exptl_crystal_size_max 0.163
_exptl_crystal_size_mid 0.103
_exptl_crystal_size_min 0.004
_refine_diff_density_max 0.497
_refine_diff_density_min -0.721
_refine_diff_density_rms 0.144
_refine_ls_extinction_method none
_refine_ls_goodness_of_fit_ref 1.113
_refine_ls_hydrogen_treatment constr
_refine_ls_matrix_type full
_refine_ls_number_parameters 193
_refine_ls_number_reflns 2539
_refine_ls_number_restraints 0
_refine_ls_restrained_S_all 1.113
_refine_ls_R_factor_all 0.1633
_refine_ls_R_factor_gt 0.1379
_refine_ls_shift/su_max 0.000
_refine_ls_shift/su_mean 0.000
_refine_ls_structure_factor_coef Fsqd
_refine_ls_weighting_details 'w=1/[\s^2^(Fo^2^)+(0.1819P)^2^+13.2416P] where P=(Fo^2^+2Fc^2^)/3'
_refine_ls_weighting_scheme calc
_refine_ls_wR_factor_gt 0.3935
_refine_ls_wR_factor_ref 0.4113
_reflns_Friedel_coverage 0.000
_reflns_number_gt 1800
_reflns_number_total 2539
_reflns_threshold_expression 'I > 2\s(I)'
_cod_data_source_file d5ob01615k2.cif
_cod_data_source_block 2024jrh0015_mono
_cod_database_code 7160871
_shelxl_version_number 2013-4
_chemical_oxdiff_formula C20H20N2O2F2
_chemical_oxdiff_usercomment '150K 34-2'
_shelx_space_group_comment
;
The symmetry employed for this shelxl refinement is uniquely defined
by the following loop, which should always be used as a source of
symmetry information in preference to the above space-group names.
They are only intended as comments.
;
_shelx_estimated_absorpt_t_max 0.996
_shelx_estimated_absorpt_t_min 0.851
_reflns_odcompleteness_completeness 99.92
_reflns_odcompleteness_iscentric 1
_reflns_odcompleteness_theta 66.97
_olex2_refinement_description
;
1. Fixed Uiso
 At 1.2 times of:
  All C(H) groups, All C(H,H) groups, All N(H) groups
 At 1.5 times of:
  All C(H,H,H) groups, All O(H) groups
2.a Ternary CH refined with riding coordinates:
 C9(H9)
2.b Secondary CH2 refined with riding coordinates:
 C12(H12A,H12B), C11(H11A,H11B)
2.c Aromatic/amide H refined with riding coordinates:
 N1(H1), N2(H2), C7(H7), C4(H4), C3(H3A), C6(H6A)
2.d Idealised Me refined as rotating group:
 C1(H1A,H1B,H1C)
2.e Idealised tetrahedral OH refined as rotating group:
 O3(H3), O6(H6)
;
_olex2_submission_special_instructions 'No special instructions were received'
_oxdiff_exptl_absorpt_empirical_details
;
Empirical correction (ABSPACK) includes:
- Absorption correction using spherical harmonics
- Frame scaling
;
_oxdiff_exptl_absorpt_empirical_full_max 1.541
_oxdiff_exptl_absorpt_empirical_full_min 0.790

loop_
_space_group_symop_operation_xyz
'x, y, z'
'-x, y+1/2, -z+1/2'
'-x, -y, -z'
'x, -y-1/2, z-1/2'

loop_
_atom_site_label
_atom_site_type_symbol
_atom_site_fract_x
_atom_site_fract_y
_atom_site_fract_z
_atom_site_U_iso_or_equiv
_atom_site_adp_type
_atom_site_occupancy
_atom_site_site_symmetry_order
_atom_site_calc_flag
_atom_site_refinement_flags_posn
_atom_site_refinement_flags_adp
_atom_site_refinement_flags_occupancy
_atom_site_disorder_assembly
_atom_site_disorder_group
O2 O 0.2495(2) 0.4745(9) 0.5403(7) 0.0305(13) Uani 1 1 d . . . . .
O5 O 0.4427(2) 0.4543(10) 0.5600(7) 0.0325(14) Uani 1 1 d . . . . .
O3 O 0.2811(2) 0.6628(9) 0.9139(7) 0.0326(14) Uani 1 1 d . . . . .
H3 H 0.2765 0.7767 0.9694 0.049 Uiso 1 1 calc R U . . .
O6 O 0.5036(2) 0.5958(10) 0.7198(8) 0.0368(15) Uani 1 1 d . . . . .
H6 H 0.5187 0.5862 0.6264 0.055 Uiso 1 1 calc R U . . .
O4 O 0.3382(2) 0.8622(8) 0.7834(8) 0.0327(14) Uani 1 1 d . . . . .
O1 O 0.0473(2) -0.0660(9) 0.3729(8) 0.0356(14) Uani 1 1 d . . . . .
N1 N 0.2273(2) 0.1601(10) 0.6740(8) 0.0272(14) Uani 1 1 d . . . . .
H1 H 0.2367 0.0738 0.7578 0.033 Uiso 1 1 calc R U . . .
N2 N 0.3018(2) 0.3090(10) 0.7292(8) 0.0265(14) Uani 1 1 d . . . . .
H2 H 0.3085 0.1890 0.7846 0.032 Uiso 1 1 calc R U . . .
C10 C 0.3187(3) 0.6885(11) 0.8104(9) 0.0252(16) Uani 1 1 d . . . . .
C5 C 0.1819(3) 0.1063(12) 0.5934(9) 0.0250(16) Uani 1 1 d . . . . .
C12 C 0.4274(3) 0.5389(13) 0.8552(10) 0.0301(18) Uani 1 1 d . . . . .
H12A H 0.4172 0.6904 0.8713 0.036 Uiso 1 1 calc R U . . .
H12B H 0.4477 0.4972 0.9563 0.036 Uiso 1 1 calc R U . . .
C8 C 0.2581(3) 0.3225(11) 0.6417(9) 0.0249(16) Uani 1 1 d . . . . .
C2 C 0.0910(3) -0.0184(13) 0.4495(10) 0.0280(17) Uani 1 1 d . . . . .
C7 C 0.1181(3) -0.1616(13) 0.5541(10) 0.0299(17) Uani 1 1 d . . . . .
H7 H 0.1056 -0.3011 0.5776 0.036 Uiso 1 1 calc R U . . .
C4 C 0.1546(3) 0.2520(12) 0.4912(10) 0.0270(17) Uani 1 1 d . . . . .
H4 H 0.1667 0.3930 0.4709 0.032 Uiso 1 1 calc R U . . .
C13 C 0.4583(3) 0.5247(12) 0.6989(10) 0.0304(18) Uani 1 1 d . . . . .
C3 C 0.1101(3) 0.1868(13) 0.4211(10) 0.0315(18) Uani 1 1 d . . . . .
H3A H 0.0919 0.2846 0.3514 0.038 Uiso 1 1 calc R U . . .
C9 C 0.3385(3) 0.4823(11) 0.7366(10) 0.0238(16) Uani 1 1 d . . . . .
H9 H 0.3509 0.5105 0.6183 0.029 Uiso 1 1 calc R U . . .
C6 C 0.1632(3) -0.0972(13) 0.6226(11) 0.0315(18) Uani 1 1 d . . . . .
H6A H 0.1817 -0.1952 0.6912 0.038 Uiso 1 1 calc R U . . .
C11 C 0.3812(3) 0.3980(13) 0.8496(11) 0.0317(18) Uani 1 1 d . . . . .
H11A H 0.3691 0.3807 0.9684 0.038 Uiso 1 1 calc R U . . .
H11B H 0.3906 0.2537 0.8076 0.038 Uiso 1 1 calc R U . . .
C1 C 0.0253(3) -0.2677(15) 0.4077(12) 0.039(2) Uani 1 1 d . . . . .
H1A H -0.0077 -0.2726 0.3553 0.058 Uiso 1 1 calc R U . . .
H1B H 0.0227 -0.2872 0.5321 0.058 Uiso 1 1 calc R U . . .
H1C H 0.0456 -0.3826 0.3596 0.058 Uiso 1 1 calc R U . . .

loop_
_atom_site_aniso_label
_atom_site_aniso_U_11
_atom_site_aniso_U_22
_atom_site_aniso_U_33
_atom_site_aniso_U_23
_atom_site_aniso_U_13
_atom_site_aniso_U_12
O2 0.040(3) 0.022(3) 0.030(3) 0.007(2) -0.006(2) -0.003(2)
O5 0.034(3) 0.032(3) 0.032(3) -0.002(2) -0.005(2) -0.003(2)
O3 0.047(3) 0.020(3) 0.031(3) -0.005(2) 0.003(2) 0.000(2)
O6 0.034(3) 0.038(3) 0.038(3) -0.008(3) -0.003(2) -0.009(3)
O4 0.047(3) 0.013(3) 0.039(3) 0.001(2) 0.002(2) -0.001(2)
O1 0.036(3) 0.028(3) 0.042(3) 0.002(3) -0.007(2) -0.003(2)
N1 0.037(4) 0.019(3) 0.025(3) 0.004(2) -0.007(3) -0.004(3)
N2 0.033(3) 0.016(3) 0.031(3) 0.003(3) -0.006(3) 0.000(3)
C10 0.039(4) 0.014(3) 0.023(4) -0.001(3) 0.000(3) -0.001(3)
C5 0.031(4) 0.022(4) 0.022(4) -0.002(3) -0.002(3) 0.000(3)
C12 0.042(5) 0.023(4) 0.025(4) -0.004(3) -0.007(3) -0.002(3)
C8 0.038(4) 0.014(3) 0.023(4) -0.001(3) 0.001(3) 0.001(3)
C2 0.032(4) 0.027(4) 0.024(4) 0.001(3) -0.002(3) 0.000(3)
C7 0.038(4) 0.019(4) 0.032(4) 0.000(3) -0.002(3) 0.000(3)
C4 0.032(4) 0.019(4) 0.030(4) 0.003(3) 0.003(3) 0.000(3)
C13 0.049(5) 0.014(3) 0.028(4) 0.000(3) -0.004(3) 0.004(3)
C3 0.040(5) 0.028(4) 0.027(4) 0.005(3) -0.001(3) 0.000(3)
C9 0.034(4) 0.011(3) 0.026(4) 0.002(3) -0.004(3) 0.001(3)
C6 0.040(5) 0.024(4) 0.031(4) 0.003(3) -0.002(3) 0.001(3)
C11 0.042(5) 0.025(4) 0.028(4) 0.004(3) -0.006(3) 0.005(3)
C1 0.045(5) 0.030(5) 0.042(5) 0.001(4) -0.006(4) -0.006(4)

loop_
_atom_type_symbol
_atom_type_description
_atom_type_scat_dispersion_real
_atom_type_scat_dispersion_imag
_atom_type_scat_source
C C 0.0181 0.0091 'International Tables Vol C Tables 4.2.6.8 and 6.1.1.4'
H H 0.0000 0.0000 'International Tables Vol C Tables 4.2.6.8 and 6.1.1.4'
N N 0.0311 0.0180 'International Tables Vol C Tables 4.2.6.8 and 6.1.1.4'
O O 0.0492 0.0322 'International Tables Vol C Tables 4.2.6.8 and 6.1.1.4'

loop_
_exptl_crystal_face_index_h
_exptl_crystal_face_index_k
_exptl_crystal_face_index_l
_exptl_crystal_face_perp_dist
-7 0 -4 0.0731
7 0 4 0.0731
3 -4 0 0.0508
-3 4 0 0.0508
14 1 -1 0.0020
-14 -1 1 0.0020

loop_
_geom_angle_atom_site_label_1
_geom_angle_atom_site_label_2
_geom_angle_atom_site_label_3
_geom_angle
_geom_angle_site_symmetry_1
_geom_angle_site_symmetry_3
_geom_angle_publ_flag
C10 O3 H3 109.5 . . ?
C13 O6 H6 109.5 . . ?
C2 O1 C1 118.6(7) . . ?
C5 N1 H1 115.2 . . ?
C8 N1 H1 115.2 . . ?
C8 N1 C5 129.6(6) . . ?
C8 N2 H2 118.0 . . ?
C8 N2 C9 124.0(6) . . ?
C9 N2 H2 118.0 . . ?
O3 C10 C9 114.3(6) . . ?
O4 C10 O3 123.6(7) . . ?
O4 C10 C9 122.0(7) . . ?
C4 C5 N1 123.1(7) . . ?
C6 C5 N1 117.6(7) . . ?
C6 C5 C4 119.3(7) . . ?
H12A C12 H12B 107.6 . . ?
C13 C12 H12A 108.7 . . ?
C13 C12 H12B 108.7 . . ?
C13 C12 C11 114.3(7) . . ?
C11 C12 H12A 108.7 . . ?
C11 C12 H12B 108.7 . . ?
O2 C8 N1 125.2(7) . . ?
O2 C8 N2 121.2(7) . . ?
N1 C8 N2 113.7(6) . . ?
O1 C2 C7 124.4(7) . . ?
O1 C2 C3 117.1(7) . . ?
C3 C2 C7 118.6(7) . . ?
C2 C7 H7 120.3 . . ?
C6 C7 C2 119.4(7) . . ?
C6 C7 H7 120.3 . . ?
C5 C4 H4 120.5 . . ?
C3 C4 C5 119.0(7) . . ?
C3 C4 H4 120.5 . . ?
O5 C13 O6 122.4(8) . . ?
O5 C13 C12 123.2(8) . . ?
O6 C13 C12 114.4(7) . . ?
C2 C3 H3A 119.0 . . ?
C4 C3 C2 122.1(8) . . ?
C4 C3 H3A 119.0 . . ?
N2 C9 C10 113.3(6) . . ?
N2 C9 H9 109.1 . . ?
N2 C9 C11 106.1(6) . . ?
C10 C9 H9 109.1 . . ?
C10 C9 C11 109.9(6) . . ?
C11 C9 H9 109.1 . . ?
C5 C6 C7 121.6(8) . . ?
C5 C6 H6A 119.2 . . ?
C7 C6 H6A 119.2 . . ?
C12 C11 C9 115.6(7) . . ?
C12 C11 H11A 108.4 . . ?
C12 C11 H11B 108.4 . . ?
C9 C11 H11A 108.4 . . ?
C9 C11 H11B 108.4 . . ?
H11A C11 H11B 107.4 . . ?
O1 C1 H1A 109.5 . . ?
O1 C1 H1B 109.5 . . ?
O1 C1 H1C 109.5 . . ?
H1A C1 H1B 109.5 . . ?
H1A C1 H1C 109.5 . . ?
H1B C1 H1C 109.5 . . ?

loop_
_geom_bond_atom_site_label_1
_geom_bond_atom_site_label_2
_geom_bond_distance
_geom_bond_site_symmetry_2
_geom_bond_publ_flag
O2 C8 1.252(9) . ?
O5 C13 1.236(10) . ?
O3 H3 0.8400 . ?
O3 C10 1.316(10) . ?
O6 H6 0.8400 . ?
O6 C13 1.315(10) . ?
O4 C10 1.223(9) . ?
O1 C2 1.354(10) . ?
O1 C1 1.416(11) . ?
N1 H1 0.8800 . ?
N1 C5 1.416(10) . ?
N1 C8 1.336(10) . ?
N2 H2 0.8800 . ?
N2 C8 1.363(10) . ?
N2 C9 1.467(10) . ?
C10 C9 1.507(10) . ?
C5 C4 1.411(11) . ?
C5 C6 1.383(11) . ?
C12 H12A 0.9900 . ?
C12 H12B 0.9900 . ?
C12 C13 1.488(12) . ?
C12 C11 1.529(12) . ?
C2 C7 1.407(11) . ?
C2 C3 1.396(11) . ?
C7 H7 0.9500 . ?
C7 C6 1.390(12) . ?
C4 H4 0.9500 . ?
C4 C3 1.380(12) . ?
C3 H3A 0.9500 . ?
C9 H9 1.0000 . ?
C9 C11 1.539(10) . ?
C6 H6A 0.9500 . ?
C11 H11A 0.9900 . ?
C11 H11B 0.9900 . ?
C1 H1A 0.9800 . ?
C1 H1B 0.9800 . ?
C1 H1C 0.9800 . ?

loop_
_geom_torsion_atom_site_label_1
_geom_torsion_atom_site_label_2
_geom_torsion_atom_site_label_3
_geom_torsion_atom_site_label_4
_geom_torsion
_geom_torsion_site_symmetry_1
_geom_torsion_site_symmetry_2
_geom_torsion_site_symmetry_3
_geom_torsion_site_symmetry_4
_geom_torsion_publ_flag
O3 C10 C9 N2 25.1(9) . . . . ?
O3 C10 C9 C11 -93.4(8) . . . . ?
O4 C10 C9 N2 -159.1(7) . . . . ?
O4 C10 C9 C11 82.4(9) . . . . ?
O1 C2 C7 C6 178.4(8) . . . . ?
O1 C2 C3 C4 -179.3(7) . . . . ?
N1 C5 C4 C3 -178.4(7) . . . . ?
N1 C5 C6 C7 177.6(7) . . . . ?
N2 C9 C11 C12 171.5(7) . . . . ?
C10 C9 C11 C12 -65.5(9) . . . . ?
C5 N1 C8 O2 7.5(13) . . . . ?
C5 N1 C8 N2 -171.7(7) . . . . ?
C5 C4 C3 C2 0.6(12) . . . . ?
C8 N1 C5 C4 -17.6(12) . . . . ?
C8 N1 C5 C6 164.7(8) . . . . ?
C8 N2 C9 C10 58.7(9) . . . . ?
C8 N2 C9 C11 179.5(7) . . . . ?
C2 C7 C6 C5 1.3(12) . . . . ?
C7 C2 C3 C4 0.5(12) . . . . ?
C4 C5 C6 C7 -0.2(12) . . . . ?
C13 C12 C11 C9 -76.1(9) . . . . ?
C3 C2 C7 C6 -1.4(12) . . . . ?
C9 N2 C8 O2 10.6(11) . . . . ?
C9 N2 C8 N1 -170.2(7) . . . . ?
C6 C5 C4 C3 -0.8(12) . . . . ?
C11 C12 C13 O5 18.5(11) . . . . ?
C11 C12 C13 O6 -162.3(7) . . . . ?
C1 O1 C2 C7 4.2(12) . . . . ?
C1 O1 C2 C3 -176.0(7) . . . . ?

loop_
_exptl_oxdiff_crystal_face_indexfrac_h
_exptl_oxdiff_crystal_face_indexfrac_k
_exptl_oxdiff_crystal_face_indexfrac_l
_exptl_oxdiff_crystal_face_x
_exptl_oxdiff_crystal_face_y
_exptl_oxdiff_crystal_face_z
-7.0433 0.0067 -4.0012 -0.1002 0.5118 -0.7224
7.0433 -0.0067 4.0012 0.1002 -0.5118 0.7224
2.9046 -4.0108 0.0091 0.2232 -0.8317 -0.5215
-2.9046 4.0108 -0.0091 -0.2232 0.8317 0.5215
14.0301 0.9769 -1.0022 0.7944 0.1864 0.2526
-14.0301 -0.9769 1.0022 -0.7944 -0.1864 -0.2526
